data_2209998
loop_
_publ_author_name
'Tao Peng'
'Ying Fu'
'Chu-Yi Yu'
'Li-Ben Wang'
'Zhi-Tang Huang'

_publ_section_title
;
 2-(4-Bromophenyl)-3,3-bis(methylsulfanyl)prop-2-enenitrile
;
_journal_coeditor_code SG2040
_journal_issue 8
_journal_name_full 'Acta Crystallographica Section E'
_journal_page_first o3382
_journal_page_last o3383
_journal_paper_doi 10.1107/S1600536806026481
_journal_volume 62
_journal_year 2006
_chemical_formula_iupac 'C11 H10 Br N S2'
_chemical_formula_moiety 'C11 H10 Br N S2'
_chemical_formula_sum 'C11 H10 Br N S2'
_chemical_formula_weight 300.23
_chemical_melting_point 346
_chemical_name_common 2-(4-bromo-benzoyl)-3,3-bis-methylsulfanyl-acrylonitrile
_chemical_name_systematic
;
2-(4-Bromophenyl)-3,3-bis(methylsulfanyl)prop-2-enenitrile
;
_space_group_IT_number 14
_symmetry_cell_setting monoclinic
_symmetry_space_group_name_Hall '-P 2ybc'
_symmetry_space_group_name_H-M 'P 1 21/c 1'
_atom_sites_solution_hydrogens geom
_atom_sites_solution_primary direct
_atom_sites_solution_secondary difmap
_audit_creation_method SHELXL-97
_cell_angle_alpha 90.00
_cell_angle_beta 90.010(8)
_cell_angle_gamma 90.00
_cell_formula_units_Z 4
_cell_length_a 8.558(10)
_cell_length_b 7.285(9)
_cell_length_c 20.04(2)
_cell_measurement_reflns_used 2043
_cell_measurement_temperature 294(2)
_cell_measurement_theta_max 24.53
_cell_measurement_theta_min 2.97
_cell_volume 1249(2)
_computing_cell_refinement SMART
_computing_data_collection 'SMART (Bruker, 1997)'
_computing_data_reduction 'SAINT (Bruker, 1997)'
_computing_molecular_graphics 'SHELXTL (Sheldrick, 1997b)'
_computing_publication_material SHELXTL
_computing_structure_refinement 'SHELXL97 (Sheldrick, 1997a)'
_computing_structure_solution 'SHELXS97 (Sheldrick, 1997a)'
_diffrn_ambient_temperature 294(2)
_diffrn_measured_fraction_theta_full 0.996
_diffrn_measured_fraction_theta_max 0.996
_diffrn_measurement_device_type 'Bruker SMART CCD area-detector'
_diffrn_measurement_method '\f and \w'
_diffrn_radiation_monochromator graphite
_diffrn_radiation_source 'fine-focus sealed tube'
_diffrn_radiation_type MoK\a
_diffrn_radiation_wavelength 0.71073
_diffrn_reflns_av_R_equivalents 0.0653
_diffrn_reflns_av_sigmaI/netI 0.0645
_diffrn_reflns_limit_h_max 10
_diffrn_reflns_limit_h_min -10
_diffrn_reflns_limit_k_max 8
_diffrn_reflns_limit_k_min -8
_diffrn_reflns_limit_l_max 23
_diffrn_reflns_limit_l_min -11
_diffrn_reflns_number 6007
_diffrn_reflns_theta_full 25.01
_diffrn_reflns_theta_max 25.01
_diffrn_reflns_theta_min 2.03
_exptl_absorpt_coefficient_mu 3.592
_exptl_absorpt_correction_T_max 0.6725
_exptl_absorpt_correction_T_min 0.5336
_exptl_absorpt_correction_type multi-scan
_exptl_absorpt_process_details '(SADABS; Sheldrick, 1996)'
_exptl_crystal_colour colorless
_exptl_crystal_density_diffrn 1.596
_exptl_crystal_description block
_exptl_crystal_F_000 600
_exptl_crystal_size_max 0.20
_exptl_crystal_size_mid 0.18
_exptl_crystal_size_min 0.12
_refine_diff_density_max 0.684
_refine_diff_density_min -0.849
_refine_ls_extinction_method none
_refine_ls_goodness_of_fit_ref 1.085
_refine_ls_hydrogen_treatment constr
_refine_ls_matrix_type full
_refine_ls_number_parameters 138
_refine_ls_number_reflns 2196
_refine_ls_number_restraints 0
_refine_ls_restrained_S_all 1.085
_refine_ls_R_factor_all 0.0823
_refine_ls_R_factor_gt 0.0530
_refine_ls_shift/su_max 0.000
_refine_ls_shift/su_mean 0.000
_refine_ls_structure_factor_coef Fsqd
_refine_ls_weighting_details 'calc w=1/[\s^2^(Fo^2^)+(0.0554P)^2^+1.8209P] where P=(Fo^2^+2Fc^2^)/3'
_refine_ls_weighting_scheme calc
_refine_ls_wR_factor_gt 0.1301
_refine_ls_wR_factor_ref 0.1445
_reflns_number_gt 1543
_reflns_number_total 2196
_reflns_threshold_expression I>2\s(I)
_cod_data_source_file sg2040.cif
_cod_data_source_block I
_cod_depositor_comments
;
The following automatic conversions were performed:
'_symmetry_cell_setting' value 'Monoclinic' changed to 'monoclinic'
according to '/home/saulius/struct/CIF-dictionaries/cif_core.dic'
dictionary named 'cif_core.dic' version 2.4.1 from 2010-06-29.

Automatic conversion script
Id: cif_fix_enum 1527 2010-12-29 10:47:43Z saulius 

The following automatic conversions were performed:

'_symmetry_cell_setting' value 'Monoclinic' changed to 'monoclinic'
according to /home/saulius/struct/CIF-dictionaries/cif_core.dic
dictionary named 'cif_core.dic' version 2.4.1 from 2010-06-29.

Automatic conversion script
Id: cif_fix_values 1715 2011-07-08 13:25:40Z adriana 
;
_cod_original_sg_symbol_H-M 'P 21/c'
_cod_database_code 2209998

loop_
_symmetry_equiv_pos_as_xyz
'x, y, z'
'-x, y+1/2, -z+1/2'
'-x, -y, -z'
'x, -y-1/2, z-1/2'

loop_
_atom_site_type_symbol
_atom_site_label
_atom_site_fract_x
_atom_site_fract_y
_atom_site_fract_z
_atom_site_U_iso_or_equiv
_atom_site_adp_type
_atom_site_calc_flag
_atom_site_refinement_flags
_atom_site_occupancy
Br Br1 0.40155(9) -0.30434(9) 0.47056(4) 0.0741(3) Uani d . 1
S S1 -0.11144(16) 0.4085(2) 0.39901(8) 0.0553(4) Uani d . 1
S S2 -0.00819(17) 0.6872(2) 0.29610(8) 0.0527(4) Uani d . 1
N N1 0.3871(6) 0.5641(7) 0.2708(3) 0.0636(15) Uani d . 1
C C1 0.1931(6) 0.2025(7) 0.4424(3) 0.0435(13) Uani d . 1
H H1 0.1318 0.2813 0.4678 0.052 Uiso calc R 1
C C2 0.2435(7) 0.0389(8) 0.4700(3) 0.0516(15) Uani d . 1
H H2 0.2147 0.0070 0.5133 0.062 Uiso calc R 1
C C3 0.3363(6) -0.0754(7) 0.4331(3) 0.0450(13) Uani d . 1
C C4 0.3801(6) -0.0291(7) 0.3704(3) 0.0464(14) Uani d . 1
H H4 0.4446 -0.1065 0.3459 0.056 Uiso calc R 1
C C5 0.3289(6) 0.1322(7) 0.3437(3) 0.0428(13) Uani d . 1
H H5 0.3604 0.1635 0.3007 0.051 Uiso calc R 1
C C6 0.2317(5) 0.2510(7) 0.3782(2) 0.0347(11) Uani d . 1
C C7 0.1776(5) 0.4219(7) 0.3456(2) 0.0341(11) Uani d . 1
C C8 0.2927(6) 0.5071(7) 0.3031(3) 0.0448(13) Uani d . 1
C C9 0.0347(5) 0.4980(7) 0.3479(2) 0.0374(12) Uani d . 1
C C10 -0.2840(7) 0.4267(11) 0.3473(4) 0.073(2) Uani d . 1
H H10A -0.3165 0.5527 0.3451 0.109 Uiso calc R 1
H H10B -0.3665 0.3541 0.3662 0.109 Uiso calc R 1
H H10C -0.2608 0.3831 0.3032 0.109 Uiso calc R 1
C C11 -0.0911(8) 0.8500(9) 0.3543(4) 0.074(2) Uani d . 1
H H11A -0.1896 0.8045 0.3703 0.111 Uiso calc R 1
H H11B -0.1068 0.9656 0.3323 0.111 Uiso calc R 1
H H11C -0.0211 0.8663 0.3912 0.111 Uiso calc R 1

loop_
_atom_site_aniso_label
_atom_site_aniso_U_11
_atom_site_aniso_U_22
_atom_site_aniso_U_33
_atom_site_aniso_U_12
_atom_site_aniso_U_13
_atom_site_aniso_U_23
Br1 0.0853(6) 0.0562(4) 0.0810(5) 0.0144(4) -0.0001(4) 0.0177(4)
S1 0.0349(7) 0.0680(10) 0.0629(9) 0.0047(7) 0.0137(7) 0.0145(8)
S2 0.0536(9) 0.0513(9) 0.0532(9) 0.0159(7) 0.0075(7) 0.0103(7)
N1 0.048(3) 0.066(3) 0.077(4) 0.002(3) 0.025(3) 0.023(3)
C1 0.045(3) 0.048(3) 0.037(3) 0.010(3) 0.010(2) -0.001(3)
C2 0.058(4) 0.058(4) 0.040(3) 0.002(3) 0.008(3) 0.009(3)
C3 0.047(3) 0.035(3) 0.052(3) -0.001(3) -0.004(3) -0.001(3)
C4 0.041(3) 0.039(3) 0.060(4) 0.010(2) 0.010(3) -0.005(3)
C5 0.041(3) 0.044(3) 0.043(3) 0.004(2) 0.014(2) 0.001(2)
C6 0.028(2) 0.036(2) 0.040(3) -0.001(2) 0.003(2) -0.003(2)
C7 0.031(3) 0.038(3) 0.034(3) -0.001(2) 0.006(2) 0.000(2)
C8 0.039(3) 0.041(3) 0.054(3) 0.008(3) 0.006(3) 0.009(3)
C9 0.032(3) 0.042(3) 0.038(3) -0.002(2) 0.007(2) -0.002(2)
C10 0.040(3) 0.103(6) 0.076(5) -0.007(4) 0.002(3) -0.002(4)
C11 0.084(5) 0.052(4) 0.086(5) 0.018(4) 0.007(4) -0.011(4)

loop_
_atom_type_symbol
_atom_type_description
_atom_type_scat_dispersion_real
_atom_type_scat_dispersion_imag
_atom_type_scat_source
C C 0.0033 0.0016 'International Tables Vol C Tables 4.2.6.8 and 6.1.1.4'
H H 0.0000 0.0000 'International Tables Vol C Tables 4.2.6.8 and 6.1.1.4'
N N 0.0061 0.0033 'International Tables Vol C Tables 4.2.6.8 and 6.1.1.4'
S S 0.1246 0.1234 'International Tables Vol C Tables 4.2.6.8 and 6.1.1.4'
Br Br -0.2901 2.4595 'International Tables Vol C Tables 4.2.6.8 and 6.1.1.4'

loop_
_geom_angle_atom_site_label_1
_geom_angle_atom_site_label_2
_geom_angle_atom_site_label_3
_geom_angle
C9 S1 C10 102.8(3)
C9 S2 C11 102.4(3)
C6 C1 C2 121.4(5)
C6 C1 H1 119.3
C2 C1 H1 119.3
C3 C2 C1 119.3(5)
C3 C2 H2 120.4
C1 C2 H2 120.4
C4 C3 C2 120.7(5)
C4 C3 Br1 120.0(4)
C2 C3 Br1 119.2(4)
C3 C4 C5 119.4(5)
C3 C4 H4 120.3
C5 C4 H4 120.3
C4 C5 C6 122.4(5)
C4 C5 H5 118.8
C6 C5 H5 118.8
C1 C6 C5 116.8(5)
C1 C6 C7 123.6(5)
C5 C6 C7 119.6(4)
C9 C7 C8 117.7(5)
C9 C7 C6 128.1(4)
C8 C7 C6 114.1(4)
N1 C8 C7 175.9(6)
C7 C9 S1 121.2(4)
C7 C9 S2 119.5(4)
S1 C9 S2 119.3(3)
S1 C10 H10A 109.5
S1 C10 H10B 109.5
H10A C10 H10B 109.5
S1 C10 H10C 109.5
H10A C10 H10C 109.5
H10B C10 H10C 109.5
S2 C11 H11A 109.5
S2 C11 H11B 109.5
H11A C11 H11B 109.5
S2 C11 H11C 109.5
H11A C11 H11C 109.5
H11B C11 H11C 109.5

loop_
_geom_bond_atom_site_label_1
_geom_bond_atom_site_label_2
_geom_bond_distance
Br1 C3 1.912(6)
S1 C9 1.743(5)
S1 C10 1.809(6)
S2 C9 1.764(5)
S2 C11 1.808(6)
N1 C8 1.115(6)
C1 C6 1.376(7)
C1 C2 1.382(8)
C1 H1 0.9300
C2 C3 1.368(7)
C2 H2 0.9300
C3 C4 1.353(8)
C4 C5 1.364(7)
C4 H4 0.9300
C5 C6 1.386(7)
C5 H5 0.9300
C6 C7 1.480(7)
C7 C9 1.343(7)
C7 C8 1.443(7)
C10 H10A 0.9600
C10 H10B 0.9600
C10 H10C 0.9600
C11 H11A 0.9600
C11 H11B 0.9600
C11 H11C 0.9600

loop_
_geom_torsion_atom_site_label_1
_geom_torsion_atom_site_label_2
_geom_torsion_atom_site_label_3
_geom_torsion_atom_site_label_4
_geom_torsion
C6 C1 C2 C3 1.3(8)
C1 C2 C3 C4 0.7(8)
C1 C2 C3 Br1 -178.4(4)
C2 C3 C4 C5 -1.1(8)
Br1 C3 C4 C5 178.1(4)
C3 C4 C5 C6 -0.6(8)
C2 C1 C6 C5 -2.8(8)
C2 C1 C6 C7 178.4(5)
C4 C5 C6 C1 2.5(8)
C4 C5 C6 C7 -178.7(5)
C1 C6 C7 C9 -42.2(8)
C5 C6 C7 C9 139.0(5)
C1 C6 C7 C8 142.2(5)
C5 C6 C7 C8 -36.6(7)
C9 C7 C8 N1 -169(9)
C6 C7 C8 N1 8(9)
C8 C7 C9 S1 -178.6(4)
C6 C7 C9 S1 5.9(8)
C8 C7 C9 S2 3.6(7)
C6 C7 C9 S2 -171.9(4)
C10 S1 C9 C7 -140.1(5)
C10 S1 C9 S2 37.7(4)
C11 S2 C9 C7 -129.8(5)
C11 S2 C9 S1 52.4(4)

loop_
_cod_related_entry_id
_cod_related_entry_database
_cod_related_entry_code
1 ChemSpider 21127663
